data_7708853
loop_
_publ_author_name
'Cabeza, Javier A.'
'Fern\'andez, Israel'
'Garc\'ia-\'Alvarez, Pablo'
'Garc\'ia-Soriano, Rub\'en'
'Laglera-G\'andara, Carlos J'
'Toral, Rub\'en'

_publ_section_title
;
 Stannylenes based on pyrrole-phosphane and dipyrromethane-diphosphane
 scaffolds: syntheses and behavior as precursors to PSnP pincer
 palladium(II), palladium(0) and gold(I) complexes.
;
_journal_issue 44
_journal_name_full 'Dalton transactions (Cambridge, England : 2003)'
_journal_page_first 16122
_journal_page_last 16132
_journal_paper_doi 10.1039/d1dt02967c
_journal_volume 50
_journal_year 2021
_chemical_formula_moiety 'C26 H46 Cl2 N2 P2 Pd Sn'
_chemical_formula_sum 'C26 H46 Cl2 N2 P2 Pd Sn'
_chemical_formula_weight 744.58
_space_group_crystal_system triclinic
_space_group_IT_number 2
_space_group_name_Hall '-P 1'
_space_group_name_H-M_alt 'P -1'
_atom_sites_solution_hydrogens geom
_audit_creation_method SHELXL-2014
_audit_update_record
;
2021-10-05 deposited with the CCDC.	2021-10-06 downloaded from the CCDC.
;
_cell_angle_alpha 73.449(4)
_cell_angle_beta 75.271(4)
_cell_angle_gamma 82.184(4)
_cell_formula_units_Z 2
_cell_length_a 11.2189(7)
_cell_length_b 11.5079(6)
_cell_length_c 12.9008(5)
_cell_measurement_reflns_used 7477
_cell_measurement_temperature 150(2)
_cell_measurement_theta_max 69.1780
_cell_measurement_theta_min 4.0010
_cell_volume 1540.46(14)
_computing_cell_refinement 'CrysAlisPro 1.171.38.46 (Rigaku Oxford Diffraction, 2015)'
_computing_data_collection 'CrysAlisPro 1.171.38.46 (Rigaku Oxford Diffraction, 2015)'
_computing_data_reduction 'CrysAlisPro 1.171.38.46 (Rigaku Oxford Diffraction, 2015)'
_computing_molecular_graphics 'MERCURY (Cambridge Crystallographic Data Centre: Cambridge, UK, 2018)'
_computing_publication_material 'SHELXL-2013 (Sheldrick, 2013)'
_computing_structure_refinement 'SHELXL-2014 (Sheldrick, 2014)'
_computing_structure_solution 'SIR-97 (Giacovazzo, 1999)'
_diffrn_ambient_temperature 150(2)
_diffrn_measured_fraction_theta_full 0.879
_diffrn_measured_fraction_theta_max 1.000
_diffrn_measurement_device_type 'Xcalibur, Onyx, Nova'
_diffrn_radiation_type CuK\a
_diffrn_radiation_wavelength 1.5418
_diffrn_reflns_av_R_equivalents 0.0367
_diffrn_reflns_av_unetI/netI 0.0437
_diffrn_reflns_Laue_measured_fraction_full 0.879
_diffrn_reflns_Laue_measured_fraction_max 1.000
_diffrn_reflns_limit_h_max 12
_diffrn_reflns_limit_h_min -12
_diffrn_reflns_limit_k_max 13
_diffrn_reflns_limit_k_min -13
_diffrn_reflns_limit_l_max 11
_diffrn_reflns_limit_l_min -14
_diffrn_reflns_number 12021
_diffrn_reflns_point_group_measured_fraction_full 0.879
_diffrn_reflns_point_group_measured_fraction_max 1.000
_diffrn_reflns_theta_full 67.680
_diffrn_reflns_theta_max 62.498
_diffrn_reflns_theta_min 3.670
_exptl_absorpt_coefficient_mu 13.860
_exptl_absorpt_correction_T_max 0.848
_exptl_absorpt_correction_T_min 0.442
_exptl_absorpt_correction_type gaussian
_exptl_absorpt_process_details
;
CrysAlisPro 1.171.38.46 (Rigaku Oxford Diffraction, 2015)
Numerical absorption correction based on gaussian integration over
			a multifaceted crystal model
Empirical absorption correction using spherical harmonics,
 implemented in SCALE3 ABSPACK scaling algorithm.
;
_exptl_crystal_colour 'clear light orange'
_exptl_crystal_density_diffrn 1.605
_exptl_crystal_description plate
_exptl_crystal_F_000 752
_exptl_crystal_size_max 0.204
_exptl_crystal_size_mid 0.135
_exptl_crystal_size_min 0.068
_refine_diff_density_max 1.211
_refine_diff_density_min -1.433
_refine_diff_density_rms 0.101
_refine_ls_extinction_method none
_refine_ls_goodness_of_fit_ref 1.088
_refine_ls_hydrogen_treatment constr
_refine_ls_matrix_type full
_refine_ls_number_parameters 319
_refine_ls_number_reflns 4907
_refine_ls_number_restraints 0
_refine_ls_restrained_S_all 1.088
_refine_ls_R_factor_all 0.0380
_refine_ls_R_factor_gt 0.0323
_refine_ls_shift/su_max 0.000
_refine_ls_shift/su_mean 0.000
_refine_ls_structure_factor_coef Fsqd
_refine_ls_weighting_details 'w=1/[\s^2^(Fo^2^)+(0.0395P)^2^+0.7601P] where P=(Fo^2^+2Fc^2^)/3'
_refine_ls_weighting_scheme calc
_refine_ls_wR_factor_gt 0.0796
_refine_ls_wR_factor_ref 0.0827
_reflns_Friedel_coverage 0.000
_reflns_number_gt 4332
_reflns_number_total 4907
_reflns_threshold_expression 'I > 2\s(I)'
_cod_data_source_file d1dt02967c2.cif
_cod_data_source_block 6-21013-rti15
_cod_original_cell_volume 1540.46(15)
_cod_database_code 7708853
_shelx_space_group_comment
;
The symmetry employed for this shelxl refinement is uniquely defined
by the following loop, which should always be used as a source of
symmetry information in preference to the above space-group names.
They are only intended as comments.
;
_shelxl_version_number 2014-3

loop_
_space_group_symop_operation_xyz
'x, y, z'
'-x, -y, -z'

loop_
_atom_site_label
_atom_site_type_symbol
_atom_site_fract_x
_atom_site_fract_y
_atom_site_fract_z
_atom_site_U_iso_or_equiv
_atom_site_adp_type
_atom_site_occupancy
_atom_site_site_symmetry_order
_atom_site_calc_flag
_atom_site_refinement_flags_posn
_atom_site_refinement_flags_adp
_atom_site_refinement_flags_occupancy
_atom_site_disorder_assembly
_atom_site_disorder_group
C1 C 0.1575(6) 0.4582(5) -0.0342(5) 0.0554(14) Uani 1 1 d . . . . .
H1A H 0.1392 0.4736 0.0394 0.083 Uiso 1 1 calc R U . . .
H1B H 0.0914 0.4140 -0.0392 0.083 Uiso 1 1 calc R U . . .
H1C H 0.1632 0.5358 -0.0913 0.083 Uiso 1 1 calc R U . . .
C2 C 0.3811(5) 0.4535(4) -0.0437(4) 0.0372(10) Uani 1 1 d . . . . .
H2A H 0.3866 0.5305 -0.1016 0.056 Uiso 1 1 calc R U . . .
H2B H 0.4604 0.4057 -0.0536 0.056 Uiso 1 1 calc R U . . .
H2C H 0.3610 0.4702 0.0294 0.056 Uiso 1 1 calc R U . . .
C3 C 0.3078(5) 0.3614(5) -0.1685(4) 0.0433(12) Uani 1 1 d . . . . .
H3A H 0.3092 0.4399 -0.2241 0.065 Uiso 1 1 calc R U . . .
H3B H 0.2436 0.3145 -0.1730 0.065 Uiso 1 1 calc R U . . .
H3C H 0.3884 0.3164 -0.1826 0.065 Uiso 1 1 calc R U . . .
C4 C 0.2801(4) 0.3824(4) -0.0519(3) 0.0316(9) Uani 1 1 d . . . . .
C5 C 0.0290(5) 0.1998(6) 0.0791(7) 0.0711(19) Uani 1 1 d . . . . .
H5A H 0.0256 0.2535 0.0057 0.107 Uiso 1 1 calc R U . . .
H5B H 0.0140 0.2483 0.1331 0.107 Uiso 1 1 calc R U . . .
H5C H -0.0343 0.1410 0.1016 0.107 Uiso 1 1 calc R U . . .
C6 C 0.1824(5) 0.0676(5) -0.0185(4) 0.0474(12) Uani 1 1 d . . . . .
H6A H 0.1130 0.0192 -0.0088 0.071 Uiso 1 1 calc R U . . .
H6B H 0.2580 0.0141 -0.0156 0.071 Uiso 1 1 calc R U . . .
H6C H 0.1932 0.1281 -0.0906 0.071 Uiso 1 1 calc R U . . .
C7 C 0.1558(6) 0.0354(5) 0.1841(5) 0.0521(13) Uani 1 1 d . . . . .
H7A H 0.1271 0.0732 0.2460 0.078 Uiso 1 1 calc R U . . .
H7B H 0.2397 -0.0018 0.1841 0.078 Uiso 1 1 calc R U . . .
H7C H 0.1004 -0.0271 0.1922 0.078 Uiso 1 1 calc R U . . .
C8 C 0.1560(4) 0.1324(4) 0.0744(4) 0.0361(10) Uani 1 1 d . . . . .
C9 C 0.4191(4) 0.1439(4) -0.0011(3) 0.0269(8) Uani 1 1 d . . . . .
H9A H 0.4217 0.0627 0.0518 0.032 Uiso 1 1 calc R U . . .
H9B H 0.4046 0.1319 -0.0698 0.032 Uiso 1 1 calc R U . . .
C10 C 0.5445(4) 0.1915(3) -0.0291(3) 0.0260(8) Uani 1 1 d . . . . .
C11 C 0.6253(4) 0.2269(4) -0.1297(3) 0.0317(9) Uani 1 1 d . . . . .
H11 H 0.6127 0.2253 -0.1993 0.038 Uiso 1 1 calc R U . . .
C12 C 0.7301(4) 0.2660(4) -0.1119(4) 0.0342(10) Uani 1 1 d . . . . .
H12 H 0.8006 0.2962 -0.1672 0.041 Uiso 1 1 calc R U . . .
C13 C 0.7118(4) 0.2525(4) -0.0009(4) 0.0324(9) Uani 1 1 d . . . . .
H13 H 0.7676 0.2723 0.0347 0.039 Uiso 1 1 calc R U . . .
C14 C 0.7220(4) 0.2403(4) 0.2789(4) 0.0353(10) Uani 1 1 d . . . . .
H14 H 0.7786 0.2493 0.2089 0.042 Uiso 1 1 calc R U . . .
C15 C 0.7446(5) 0.2625(5) 0.3701(4) 0.0401(11) Uani 1 1 d . . . . .
H15 H 0.8189 0.2894 0.3751 0.048 Uiso 1 1 calc R U . . .
C16 C 0.6373(5) 0.2381(4) 0.4555(4) 0.0382(10) Uani 1 1 d . . . . .
H16 H 0.6264 0.2451 0.5290 0.046 Uiso 1 1 calc R U . . .
C17 C 0.5518(4) 0.2029(4) 0.4143(3) 0.0317(9) Uani 1 1 d . . . . .
C18 C 0.4238(4) 0.1656(4) 0.4695(3) 0.0307(9) Uani 1 1 d . . . . .
H18A H 0.4109 0.1615 0.5493 0.037 Uiso 1 1 calc R U . . .
H18B H 0.4205 0.0818 0.4645 0.037 Uiso 1 1 calc R U . . .
C19 C 0.1586(4) 0.1729(4) 0.5279(4) 0.0344(10) Uani 1 1 d . . . . .
C20 C 0.1819(9) 0.1338(11) 0.6445(5) 0.115(4) Uani 1 1 d . . . . .
H20A H 0.1841 0.2059 0.6699 0.172 Uiso 1 1 calc R U . . .
H20B H 0.2611 0.0858 0.6438 0.172 Uiso 1 1 calc R U . . .
H20C H 0.1154 0.0844 0.6950 0.172 Uiso 1 1 calc R U . . .
C21 C 0.1533(9) 0.0580(7) 0.4949(8) 0.104(3) Uani 1 1 d . . . . .
H21A H 0.1071 -0.0008 0.5583 0.155 Uiso 1 1 calc R U . . .
H21B H 0.2374 0.0233 0.4720 0.155 Uiso 1 1 calc R U . . .
H21C H 0.1120 0.0771 0.4330 0.155 Uiso 1 1 calc R U . . .
C22 C 0.0373(7) 0.2421(8) 0.5323(9) 0.118(4) Uani 1 1 d . . . . .
H22A H -0.0281 0.1882 0.5769 0.176 Uiso 1 1 calc R U . . .
H22B H 0.0242 0.2753 0.4568 0.176 Uiso 1 1 calc R U . . .
H22C H 0.0353 0.3089 0.5660 0.176 Uiso 1 1 calc R U . . .
C23 C 0.3019(4) 0.4142(4) 0.4341(3) 0.0319(9) Uani 1 1 d . . . . .
C24 C 0.3374(6) 0.4101(5) 0.5421(4) 0.0474(13) Uani 1 1 d . . . . .
H24A H 0.3422 0.4932 0.5460 0.071 Uiso 1 1 calc R U . . .
H24B H 0.4179 0.3651 0.5440 0.071 Uiso 1 1 calc R U . . .
H24C H 0.2748 0.3695 0.6056 0.071 Uiso 1 1 calc R U . . .
C25 C 0.4043(5) 0.4721(4) 0.3353(4) 0.0434(11) Uani 1 1 d . . . . .
H25A H 0.3817 0.4765 0.2656 0.065 Uiso 1 1 calc R U . . .
H25B H 0.4822 0.4225 0.3386 0.065 Uiso 1 1 calc R U . . .
H25C H 0.4143 0.5542 0.3386 0.065 Uiso 1 1 calc R U . . .
C26 C 0.1830(6) 0.4957(5) 0.4264(6) 0.0596(15) Uani 1 1 d . . . . .
H26A H 0.1201 0.4698 0.4951 0.089 Uiso 1 1 calc R U . . .
H26B H 0.1531 0.4894 0.3633 0.089 Uiso 1 1 calc R U . . .
H26C H 0.1998 0.5802 0.4159 0.089 Uiso 1 1 calc R U . . .
Cl1 Cl 0.51347(11) -0.04580(9) 0.26013(8) 0.0364(2) Uani 1 1 d . . . . .
Cl2 Cl 0.08043(14) 0.36444(19) 0.25239(12) 0.0783(6) Uani 1 1 d . . . . .
N1 N 0.5985(3) 0.2051(3) 0.0515(3) 0.0279(7) Uani 1 1 d . . . . .
N2 N 0.6040(3) 0.2026(3) 0.3041(3) 0.0291(7) Uani 1 1 d . . . . .
P1 P 0.28164(9) 0.23500(9) 0.05931(8) 0.0241(2) Uani 1 1 d . . . . .
P2 P 0.28904(10) 0.25830(9) 0.41995(8) 0.0257(2) Uani 1 1 d . . . . .
Pd1 Pd 0.27826(3) 0.26102(3) 0.23718(2) 0.02548(10) Uani 1 1 d . . . . .
Sn1 Sn 0.49305(2) 0.17064(2) 0.21226(2) 0.02575(10) Uani 1 1 d . . . . .

loop_
_atom_site_aniso_label
_atom_site_aniso_U_11
_atom_site_aniso_U_22
_atom_site_aniso_U_33
_atom_site_aniso_U_23
_atom_site_aniso_U_13
_atom_site_aniso_U_12
C1 0.047(3) 0.039(3) 0.060(3) 0.008(2) -0.009(3) 0.013(2)
C2 0.047(3) 0.025(2) 0.040(2) -0.0088(18) -0.012(2) -0.001(2)
C3 0.057(3) 0.047(3) 0.027(2) -0.005(2) -0.014(2) -0.010(2)
C4 0.034(2) 0.030(2) 0.030(2) -0.0059(17) -0.0110(18) 0.0038(18)
C5 0.028(3) 0.056(3) 0.137(6) -0.041(4) -0.014(3) -0.006(3)
C6 0.049(3) 0.048(3) 0.057(3) -0.022(2) -0.016(2) -0.014(2)
C7 0.053(3) 0.045(3) 0.054(3) -0.010(2) 0.002(3) -0.021(3)
C8 0.027(2) 0.032(2) 0.050(3) -0.014(2) -0.007(2) -0.0034(18)
C9 0.030(2) 0.026(2) 0.0260(19) -0.0102(16) -0.0062(17) -0.0002(17)
C10 0.026(2) 0.0223(19) 0.029(2) -0.0082(16) -0.0078(17) 0.0052(16)
C11 0.034(2) 0.031(2) 0.028(2) -0.0070(17) -0.0050(18) -0.0005(18)
C12 0.033(2) 0.031(2) 0.033(2) -0.0047(18) -0.0020(19) -0.0042(18)
C13 0.026(2) 0.029(2) 0.043(2) -0.0098(18) -0.0074(19) -0.0034(17)
C14 0.028(2) 0.043(3) 0.035(2) -0.0094(19) -0.0090(19) 0.0014(19)
C15 0.029(2) 0.049(3) 0.045(3) -0.009(2) -0.014(2) -0.009(2)
C16 0.037(3) 0.047(3) 0.034(2) -0.012(2) -0.013(2) -0.004(2)
C17 0.030(2) 0.033(2) 0.030(2) -0.0054(17) -0.0075(18) -0.0009(18)
C18 0.033(2) 0.030(2) 0.027(2) -0.0029(17) -0.0096(18) -0.0025(18)
C19 0.032(2) 0.038(2) 0.031(2) -0.0036(18) -0.0078(18) -0.0044(19)
C20 0.102(6) 0.209(11) 0.029(3) 0.016(4) -0.009(3) -0.107(7)
C21 0.116(7) 0.065(4) 0.114(6) -0.039(4) 0.049(5) -0.059(5)
C22 0.038(4) 0.092(6) 0.149(8) 0.050(6) 0.013(4) 0.007(4)
C23 0.035(2) 0.031(2) 0.030(2) -0.0094(17) -0.0068(18) 0.0000(18)
C24 0.068(4) 0.043(3) 0.039(3) -0.017(2) -0.014(2) -0.011(3)
C25 0.057(3) 0.034(2) 0.038(2) -0.006(2) -0.006(2) -0.013(2)
C26 0.052(3) 0.038(3) 0.094(4) -0.028(3) -0.021(3) 0.011(2)
Cl1 0.0492(7) 0.0281(5) 0.0328(5) -0.0067(4) -0.0144(5) 0.0009(4)
Cl2 0.0503(8) 0.1413(15) 0.0553(8) -0.0582(9) -0.0302(7) 0.0577(9)
N1 0.0229(18) 0.0299(18) 0.0302(17) -0.0088(14) -0.0051(14) 0.0002(14)
N2 0.0253(19) 0.0346(19) 0.0303(18) -0.0102(15) -0.0097(15) -0.0016(15)
P1 0.0231(5) 0.0253(5) 0.0256(5) -0.0090(4) -0.0072(4) 0.0012(4)
P2 0.0263(5) 0.0284(5) 0.0223(5) -0.0070(4) -0.0059(4) -0.0001(4)
Pd1 0.02354(18) 0.02970(17) 0.02375(16) -0.00926(12) -0.00688(12) 0.00414(12)
Sn1 0.02434(16) 0.02770(16) 0.02627(15) -0.00905(11) -0.00756(11) 0.00249(11)

loop_
_atom_type_symbol
_atom_type_description
_atom_type_scat_dispersion_real
_atom_type_scat_dispersion_imag
_atom_type_scat_source
C C 0.0181 0.0091 'International Tables Vol C Tables 4.2.6.8 and 6.1.1.4'
H H 0.0000 0.0000 'International Tables Vol C Tables 4.2.6.8 and 6.1.1.4'
Cl Cl 0.3639 0.7018 'International Tables Vol C Tables 4.2.6.8 and 6.1.1.4'
N N 0.0311 0.0180 'International Tables Vol C Tables 4.2.6.8 and 6.1.1.4'
P P 0.2955 0.4335 'International Tables Vol C Tables 4.2.6.8 and 6.1.1.4'
Pd Pd 0.1215 3.9337 'International Tables Vol C Tables 4.2.6.8 and 6.1.1.4'
Sn Sn 0.0259 5.4591 'International Tables Vol C Tables 4.2.6.8 and 6.1.1.4'

loop_
_geom_angle_atom_site_label_1
_geom_angle_atom_site_label_2
_geom_angle_atom_site_label_3
_geom_angle
_geom_angle_site_symmetry_1
_geom_angle_site_symmetry_3
_geom_angle_publ_flag
C2 C4 C1 108.3(4) . . ?
C2 C4 C3 109.7(4) . . ?
C1 C4 C3 108.5(4) . . ?
C2 C4 P1 105.7(3) . . ?
C1 C4 P1 112.7(3) . . ?
C3 C4 P1 111.8(3) . . ?
C5 C8 C7 109.5(5) . . ?
C5 C8 C6 108.4(5) . . ?
C7 C8 C6 107.9(4) . . ?
C5 C8 P1 112.7(3) . . ?
C7 C8 P1 105.3(3) . . ?
C6 C8 P1 112.9(3) . . ?
C10 C9 P1 118.9(3) . . ?
C11 C10 N1 107.9(4) . . ?
C11 C10 C9 130.1(4) . . ?
N1 C10 C9 122.1(3) . . ?
C10 C11 C12 108.1(4) . . ?
C13 C12 C11 107.3(4) . . ?
C12 C13 N1 108.8(4) . . ?
C15 C14 N2 109.4(4) . . ?
C14 C15 C16 107.1(4) . . ?
C17 C16 C15 108.1(4) . . ?
C16 C17 N2 108.3(4) . . ?
C16 C17 C18 130.2(4) . . ?
N2 C17 C18 121.5(4) . . ?
C17 C18 P2 119.9(3) . . ?
C22 C19 C21 109.1(7) . . ?
C22 C19 C20 108.1(7) . . ?
C21 C19 C20 106.8(7) . . ?
C22 C19 P2 113.2(4) . . ?
C21 C19 P2 106.1(4) . . ?
C20 C19 P2 113.3(4) . . ?
C24 C23 C26 109.0(4) . . ?
C24 C23 C25 108.9(4) . . ?
C26 C23 C25 107.6(4) . . ?
C24 C23 P2 112.5(3) . . ?
C26 C23 P2 112.4(3) . . ?
C25 C23 P2 106.3(3) . . ?
C13 N1 C10 107.9(3) . . ?
C13 N1 Sn1 134.7(3) . . ?
C10 N1 Sn1 117.1(3) . . ?
C14 N2 C17 107.1(3) . . ?
C14 N2 Sn1 134.1(3) . . ?
C17 N2 Sn1 118.2(3) . . ?
C9 P1 C4 103.71(19) . . ?
C9 P1 C8 99.3(2) . . ?
C4 P1 C8 114.6(2) . . ?
C9 P1 Pd1 115.71(13) . . ?
C4 P1 Pd1 113.61(14) . . ?
C8 P1 Pd1 109.11(15) . . ?
C18 P2 C23 104.2(2) . . ?
C18 P2 C19 99.18(19) . . ?
C23 P2 C19 113.9(2) . . ?
C18 P2 Pd1 115.29(14) . . ?
C23 P2 Pd1 112.50(13) . . ?
C19 P2 Pd1 110.94(14) . . ?
Cl2 Pd1 P2 93.47(4) . . ?
Cl2 Pd1 P1 92.97(4) . . ?
P2 Pd1 P1 171.76(4) . . ?
Cl2 Pd1 Sn1 174.84(6) . . ?
P2 Pd1 Sn1 87.30(3) . . ?
P1 Pd1 Sn1 86.74(3) . . ?
N2 Sn1 N1 104.97(14) . . ?
N2 Sn1 Cl1 99.67(10) . . ?
N1 Sn1 Cl1 99.11(10) . . ?
N2 Sn1 Pd1 118.50(10) . . ?
N1 Sn1 Pd1 116.51(9) . . ?
Cl1 Sn1 Pd1 115.12(3) . . ?

loop_
_geom_bond_atom_site_label_1
_geom_bond_atom_site_label_2
_geom_bond_distance
_geom_bond_site_symmetry_2
_geom_bond_publ_flag
C1 C4 1.528(7) . ?
C2 C4 1.525(7) . ?
C3 C4 1.538(6) . ?
C4 P1 1.886(4) . ?
C5 C8 1.522(8) . ?
C6 C8 1.533(7) . ?
C7 C8 1.532(7) . ?
C8 P1 1.898(5) . ?
C9 C10 1.499(6) . ?
C9 P1 1.870(4) . ?
C10 C11 1.368(6) . ?
C10 N1 1.383(5) . ?
C11 C12 1.406(7) . ?
C12 C13 1.360(7) . ?
C13 N1 1.382(6) . ?
C14 C15 1.362(7) . ?
C14 N2 1.379(6) . ?
C15 C16 1.408(7) . ?
C16 C17 1.362(7) . ?
C17 N2 1.394(6) . ?
C17 C18 1.493(6) . ?
C18 P2 1.870(4) . ?
C19 C22 1.477(9) . ?
C19 C21 1.513(9) . ?
C19 C20 1.522(8) . ?
C19 P2 1.903(5) . ?
C23 C24 1.531(6) . ?
C23 C26 1.531(7) . ?
C23 C25 1.539(7) . ?
C23 P2 1.882(4) . ?
Cl1 Sn1 2.3829(10) . ?
Cl2 Pd1 2.3609(13) . ?
N1 Sn1 2.066(3) . ?
N2 Sn1 2.052(3) . ?
P1 Pd1 2.3875(10) . ?
P2 Pd1 2.3827(10) . ?
Pd1 Sn1 2.4712(4) . ?
